data_2203814
loop_
_publ_author_name
'Davies, Sian C.'
'Smith, Matt C.'
'Evans, David J.'

_publ_section_title
;
 1,2-Bis(diphenylthioarsinoyl)ethane
;
_journal_issue 6
_journal_name_full 'Acta Crystallographica Section E'
_journal_page_first m771
_journal_page_last m772
_journal_paper_doi 10.1107/S1600536804011158
_journal_volume 60
_journal_year 2004
_chemical_formula_iupac '[As2 S2 (C2 H4) (C6 H5)4]'
_chemical_formula_moiety 'C26 H24 As2 S2'
_chemical_formula_sum 'C26 H24 As2 S2'
_chemical_formula_weight 550.43
_chemical_name_systematic ?
_space_group_IT_number 15
_symmetry_cell_setting monoclinic
_symmetry_space_group_name_Hall '-C 2yc'
_symmetry_space_group_name_H-M 'C 1 2/c 1'
_atom_sites_solution_hydrogens geom
_atom_sites_solution_primary direct
_atom_sites_solution_secondary difmap
_audit_creation_method SHELXL-97
_cell_angle_alpha 90
_cell_angle_beta 107.213(13)
_cell_angle_gamma 90
_cell_formula_units_Z 4
_cell_length_a 15.976(3)
_cell_length_b 9.168(4)
_cell_length_c 17.635(3)
_cell_measurement_reflns_used 25
_cell_measurement_temperature 293(2)
_cell_measurement_theta_max 11
_cell_measurement_theta_min 10
_cell_volume 2467.3(13)
_computing_cell_refinement 'CAD-4 EXPRESS'
_computing_data_collection 'CAD-4 EXPRESS (Enraf--Nonius, 1992)'
_computing_data_reduction 'CAD4 (Hursthouse, 1976)'
_computing_molecular_graphics 'ORTEP (Farrugia, 1997)'
_computing_publication_material SHELXL97
_computing_structure_refinement 'SHELXL97 (Sheldrick, 1997)'
_computing_structure_solution 'SHELXS97 (Sheldrick, 1997)'
_diffrn_ambient_temperature 293(2)
_diffrn_measured_fraction_theta_full 1.000
_diffrn_measured_fraction_theta_max 1.000
_diffrn_measurement_device 'Enraf--Nonius CAD-4'
_diffrn_measurement_method 'scintillation counter; \w/\q'
_diffrn_radiation_monochromator graphite
_diffrn_radiation_source 'fine-focus sealed tube'
_diffrn_radiation_type Mo-K\a
_diffrn_radiation_wavelength 0.71069
_diffrn_reflns_av_R_equivalents 0.021
_diffrn_reflns_av_sigmaI/netI 0.085
_diffrn_reflns_limit_h_max 21
_diffrn_reflns_limit_h_min -22
_diffrn_reflns_limit_k_max 12
_diffrn_reflns_limit_k_min -1
_diffrn_reflns_limit_l_max 24
_diffrn_reflns_limit_l_min -1
_diffrn_reflns_number 3937
_diffrn_reflns_theta_full 30.0
_diffrn_reflns_theta_max 30.0
_diffrn_reflns_theta_min 1.5
_diffrn_standards_decay_% 13.2
_diffrn_standards_interval_time 167
_diffrn_standards_number 3
_exptl_absorpt_coefficient_mu 2.889
_exptl_absorpt_correction_T_max 0.841
_exptl_absorpt_correction_T_min 0.713
_exptl_absorpt_correction_type psi-scan
_exptl_absorpt_process_details '(EMPABS; Sheldrick et al., 1977)'
_exptl_crystal_colour Colourless
_exptl_crystal_density_diffrn 1.482
_exptl_crystal_density_method 'not measured'
_exptl_crystal_description needles
_exptl_crystal_F_000 1112
_exptl_crystal_size_max 0.52
_exptl_crystal_size_mid 0.12
_exptl_crystal_size_min 0.06
_refine_diff_density_max 0.53
_refine_diff_density_min -0.49
_refine_ls_extinction_method none
_refine_ls_goodness_of_fit_ref 1.01
_refine_ls_hydrogen_treatment constr
_refine_ls_matrix_type full
_refine_ls_number_parameters 148
_refine_ls_number_reflns 3573
_refine_ls_number_restraints 0
_refine_ls_restrained_S_all 1.01
_refine_ls_R_factor_all 0.105
_refine_ls_R_factor_gt 0.043
_refine_ls_shift/su_max 0.000
_refine_ls_shift/su_mean 0.000
_refine_ls_structure_factor_coef Fsqd
_refine_ls_weighting_details 'calc w = 1/[\s^2^(Fo^2^)+(0.0218P)^2^] where P = (Fo^2^+2Fc^2^)/3'
_refine_ls_weighting_scheme calc
_refine_ls_wR_factor_gt 0.073
_refine_ls_wR_factor_ref 0.097
_reflns_number_gt 1815
_reflns_number_total 3573
_reflns_threshold_expression I>2\s(I)'
_cod_data_source_file tk6162.cif
_cod_data_source_block I
_cod_depositor_comments
;
The following automatic conversions were performed:
'_symmetry_cell_setting' value 'Monoclinic' changed to 'monoclinic'
according to '/home/saulius/struct/CIF-dictionaries/cif_core.dic'
dictionary named 'cif_core.dic' version 2.4.1 from 2010-06-29.

Automatic conversion script
Id: cif_fix_enum 1527 2010-12-29 10:47:43Z saulius 

The following automatic conversions were performed:

'_symmetry_cell_setting' value 'Monoclinic' changed to 'monoclinic'
according to /home/saulius/struct/CIF-dictionaries/cif_core.dic
dictionary named 'cif_core.dic' version 2.4.1 from 2010-06-29.

Automatic conversion script
Id: cif_fix_values 1715 2011-07-08 13:25:40Z adriana 
;
_cod_original_sg_symbol_H-M C2/c
_cod_database_code 2203814
_cod_database_fobs_code 2203814

loop_
_symmetry_equiv_pos_as_xyz
'x, y, z'
'x, -y, z+1/2'
'x+1/2, y+1/2, z'
'x+1/2, -y+1/2, z+1/2'
'-x, -y, -z'
'-x, y, -z-1/2'
'-x+1/2, -y+1/2, -z'
'-x+1/2, y+1/2, -z-1/2'

loop_
_atom_site_label
_atom_site_fract_x
_atom_site_fract_y
_atom_site_fract_z
_atom_site_U_iso_or_equiv
_atom_site_adp_type
_atom_site_calc_flag
_atom_site_refinement_flags
_atom_site_occupancy
_atom_site_type_symbol
As1 0.37035(2) 0.58646(4) 0.14995(2) 0.03721(13) Uani d . 1 As
S1 0.40216(7) 0.77551(12) 0.10081(6) 0.0570(3) Uani d . 1 S
C111 0.2570(2) 0.5915(4) 0.16775(19) 0.0390(8) Uani d . 1 C
C112 0.1942(2) 0.6818(5) 0.1219(2) 0.0473(10) Uani d . 1 C
H112 0.2078 0.7442 0.0856 0.041(10) Uiso calc R 1 H
C113 0.1104(3) 0.6804(6) 0.1295(3) 0.0629(13) Uani d . 1 C
H113 0.0678 0.7419 0.0981 0.072(14) Uiso calc R 1 H
C114 0.0901(3) 0.5901(6) 0.1823(3) 0.0664(13) Uani d . 1 C
H114 0.0335 0.5887 0.1866 0.075(14) Uiso calc R 1 H
C115 0.1530(3) 0.5010(6) 0.2293(3) 0.0695(14) Uani d . 1 C
H115 0.1393 0.4402 0.2662 0.067(14) Uiso calc R 1 H
C116 0.2362(3) 0.5010(5) 0.2223(2) 0.0585(12) Uani d . 1 C
H116 0.2787 0.4400 0.2542 0.060(13) Uiso calc R 1 H
C121 0.3719(2) 0.4171(4) 0.0860(2) 0.0409(9) Uani d . 1 C
C122 0.3939(3) 0.4326(6) 0.0164(2) 0.0576(12) Uani d . 1 C
H122 0.4073 0.5243 0.0006 0.064(14) Uiso calc R 1 H
C123 0.3960(3) 0.3125(7) -0.0295(3) 0.0819(17) Uani d . 1 C
H123 0.4114 0.3228 -0.0761 0.087(16) Uiso calc R 1 H
C124 0.3756(3) 0.1787(7) -0.0071(4) 0.0835(18) Uani d . 1 C
H124 0.3765 0.0979 -0.0387 0.108(19) Uiso calc R 1 H
C125 0.3540(3) 0.1624(6) 0.0614(4) 0.0762(15) Uani d . 1 C
H125 0.3407 0.0703 0.0767 0.060(14) Uiso calc R 1 H
C126 0.3516(3) 0.2815(5) 0.1081(3) 0.0552(11) Uani d . 1 C
H126 0.3361 0.2700 0.1547 0.080(16) Uiso calc R 1 H
C12 0.4538(2) 0.5458(5) 0.2530(2) 0.0460(10) Uani d . 1 C
H12A 0.4485 0.6192 0.2909 0.067(14) Uiso calc R 1 H
H12B 0.4409 0.4516 0.2719 0.062(13) Uiso calc R 1 H

loop_
_atom_site_aniso_label
_atom_site_aniso_U_11
_atom_site_aniso_U_22
_atom_site_aniso_U_33
_atom_site_aniso_U_12
_atom_site_aniso_U_13
_atom_site_aniso_U_23
As1 0.0383(2) 0.0374(2) 0.0347(2) 0.0010(2) 0.00898(14) 0.0018(2)
S1 0.0718(7) 0.0420(6) 0.0622(7) -0.0013(6) 0.0276(6) 0.0087(6)
C111 0.0395(19) 0.044(2) 0.0336(18) 0.001(2) 0.0108(15) -0.0002(19)
C112 0.046(2) 0.051(3) 0.043(2) 0.005(2) 0.0104(18) 0.007(2)
C113 0.044(3) 0.079(4) 0.061(3) 0.010(3) 0.010(2) 0.003(3)
C114 0.045(3) 0.087(4) 0.073(3) 0.003(3) 0.027(2) -0.011(3)
C115 0.075(3) 0.081(4) 0.067(3) -0.005(3) 0.044(3) 0.008(3)
C116 0.054(3) 0.070(3) 0.057(3) 0.012(3) 0.024(2) 0.020(3)
C121 0.0349(19) 0.040(2) 0.044(2) 0.000(2) 0.0056(16) -0.007(2)
C122 0.053(3) 0.066(3) 0.059(3) -0.006(2) 0.025(2) -0.008(3)
C123 0.070(3) 0.109(5) 0.071(3) -0.005(3) 0.027(3) -0.045(4)
C124 0.058(3) 0.077(4) 0.105(5) 0.006(3) 0.007(3) -0.051(4)
C125 0.063(3) 0.046(3) 0.111(5) 0.004(3) 0.011(3) -0.008(3)
C126 0.057(3) 0.038(3) 0.068(3) 0.002(2) 0.016(2) -0.003(2)
C12 0.041(2) 0.059(3) 0.0325(19) -0.0008(19) 0.0027(17) 0.005(2)

loop_
_atom_type_symbol
_atom_type_description
_atom_type_scat_dispersion_real
_atom_type_scat_dispersion_imag
_atom_type_scat_source
C C 0.0033 0.0016 'International Tables Vol C Tables 4.2.6.8 and 6.1.1.4'
H H 0.0000 0.0000 'International Tables Vol C Tables 4.2.6.8 and 6.1.1.4'
As As 0.0499 2.0058 'International Tables Vol C Tables 4.2.6.8 and 6.1.1.4'
S S 0.1246 0.1234 'International Tables Vol C Tables 4.2.6.8 and 6.1.1.4'

loop_
_geom_angle_atom_site_label_1
_geom_angle_atom_site_label_2
_geom_angle_atom_site_label_3
_geom_angle_site_symmetry_1
_geom_angle
_geom_angle_publ_flag
C12 As1 S1 . 111.51(13) yes
C111 As1 S1 . 114.04(12) yes
C121 As1 S1 . 112.53(12) yes
C111 As1 C12 . 105.64(14) yes
C121 As1 C12 . 105.60(17) yes
C121 As1 C111 . 106.92(15) yes
C12 C12 As1 6_656 110.4(3) yes
As1 C12 H12A . 109.6 no
As1 C12 H12B . 109.6 no
C12 C12 H12A 6_656 109.6 no
C12 C12 H12B 6_656 109.6 no
H12A C12 H12B . 108.1 no
C112 C111 C116 . 119.4(4) no
C112 C111 As1 . 118.6(3) no
C116 C111 As1 . 121.9(3) no
C111 C112 C113 . 119.9(4) no
C111 C112 H112 . 120.1 no
C113 C112 H112 . 120.1 no
C114 C113 C112 . 120.5(4) no
C114 C113 H113 . 119.8 no
C112 C113 H113 . 119.8 no
C113 C114 C115 . 119.9(4) no
C113 C114 H114 . 120.0 no
C115 C114 H114 . 120.0 no
C114 C115 C116 . 120.2(4) no
C114 C115 H115 . 119.9 no
C116 C115 H115 . 119.9 no
C115 C116 C111 . 120.1(4) no
C115 C116 H116 . 119.9 no
C111 C116 H116 . 119.9 no
C126 C121 C122 . 119.4(4) no
C126 C121 As1 . 121.3(3) no
C122 C121 As1 . 119.3(3) no
C123 C122 C121 . 119.9(5) no
C123 C122 H122 . 120.1 no
C121 C122 H122 . 120.1 no
C124 C123 C122 . 120.3(5) no
C124 C123 H123 . 119.9 no
C122 C123 H123 . 119.9 no
C123 C124 C125 . 120.3(5) no
C123 C124 H124 . 119.9 no
C125 C124 H124 . 119.9 no
C124 C125 C126 . 120.3(5) no
C124 C125 H125 . 119.8 no
C126 C125 H125 . 119.8 no
C121 C126 C125 . 119.9(4) no
C121 C126 H126 . 120.1 no
C125 C126 H126 . 120.1 no

loop_
_geom_bond_atom_site_label_1
_geom_bond_atom_site_label_2
_geom_bond_site_symmetry_2
_geom_bond_distance
_geom_bond_publ_flag
As1 S1 . 2.0674(13) yes
As1 C12 . 1.946(3) yes
As1 C111 . 1.928(3) yes
As1 C121 . 1.924(4) yes
C12 C12 6_656 1.511(7) yes
C12 H12A . 0.9700 no
C12 H12B . 0.9700 no
C111 C112 . 1.366(5) no
C111 C116 . 1.383(5) no
C112 C113 . 1.384(5) no
C112 H112 . 0.9300 no
C113 C114 . 1.356(6) no
C113 H113 . 0.9300 no
C114 C115 . 1.368(6) no
C114 H114 . 0.9300 no
C115 C116 . 1.371(5) no
C115 H115 . 0.9300 no
C116 H116 . 0.9300 no
C121 C126 . 1.372(5) no
C121 C122 . 1.380(5) no
C122 C123 . 1.373(6) no
C122 H122 . 0.9300 no
C123 C124 . 1.357(7) no
C123 H123 . 0.9300 no
C124 C125 . 1.359(7) no
C124 H124 . 0.9300 no
C125 C126 . 1.376(6) no
C125 H125 . 0.9300 no
C126 H126 . 0.9300 no

loop_
_geom_torsion_atom_site_label_1
_geom_torsion_atom_site_label_2
_geom_torsion_atom_site_label_3
_geom_torsion_atom_site_label_4
_geom_torsion_site_symmetry_3
_geom_torsion_site_symmetry_4
_geom_torsion
_geom_torsion_publ_flag
C121 As1 C111 C112 . . -99.4(3) no
C12 As1 C111 C112 . . 148.4(3) no
S1 As1 C111 C112 . . 25.6(3) no
C121 As1 C111 C116 . . 77.0(3) no
C12 As1 C111 C116 . . -35.2(4) no
S1 As1 C111 C116 . . -158.0(3) no
C116 C111 C112 C113 . . -1.0(6) no
As1 C111 C112 C113 . . 175.5(3) no
C111 C112 C113 C114 . . 0.1(7) no
C112 C113 C114 C115 . . 0.9(7) no
C113 C114 C115 C116 . . -1.1(7) no
C114 C115 C116 C111 . . 0.2(7) no
C112 C111 C116 C115 . . 0.8(6) no
As1 C111 C116 C115 . . -175.6(3) no
C111 As1 C121 C126 . . -53.2(3) no
C12 As1 C121 C126 . . 58.9(3) no
S1 As1 C121 C126 . . -179.2(3) no
C111 As1 C121 C122 . . 126.7(3) no
C12 As1 C121 C122 . . -121.1(3) no
S1 As1 C121 C122 . . 0.7(3) no
C126 C121 C122 C123 . . -0.6(6) no
As1 C121 C122 C123 . . 179.5(3) no
C121 C122 C123 C124 . . 0.7(7) no
C122 C123 C124 C125 . . -0.7(8) no
C123 C124 C125 C126 . . 0.7(8) no
C122 C121 C126 C125 . . 0.6(6) no
As1 C121 C126 C125 . . -179.5(3) no
C124 C125 C126 C121 . . -0.6(7) no
C121 As1 C12 C12 . 6_656 69.40(15) no
C111 As1 C12 C12 . 6_656 -177.52(13) no
S1 As1 C12 C12 . 6_656 -53.11(13) no
As1 C12 C12 As1 6_656 6_656 156.4(2) yes
